data_4075660
loop_
_publ_author_name
'Eguillor, Beatriz'
'Esteruelas, Miguel A.'
'Oliv\'an, Montserrat'
'O\~nate, Enrique'

_publ_section_title
;
 C(sp2)&#x2212;H Activation of RCHE&#x2212;py (E = CH, N) and
 RCHCHC(O)R&#x2018; Substrates Promoted by a Highly Unsaturated
 Osmium&#x2212;Monohydride Complex
;
_journal_issue 7
_journal_name_full Organometallics
_journal_page_first 1428
_journal_paper_doi 10.1021/om049064z
_journal_volume 24
_journal_year 2005
_chemical_formula_sum 'C37 H60 Cl N Os P2 Sn'
_chemical_formula_weight 925.14
_chemical_name_systematic
; 
 ? 
;
_space_group_IT_number 2
_symmetry_cell_setting triclinic
_symmetry_space_group_name_Hall '-P 1'
_symmetry_space_group_name_H-M 'P -1'
_atom_sites_solution_hydrogens geom
_atom_sites_solution_primary direct
_atom_sites_solution_secondary difmap
_audit_creation_method SHELXL-97
_cell_angle_alpha 102.092(2)
_cell_angle_beta 91.235(2)
_cell_angle_gamma 117.825(2)
_cell_formula_units_Z 2
_cell_length_a 11.0322(12)
_cell_length_b 11.7494(13)
_cell_length_c 16.8982(18)
_cell_measurement_reflns_used 5447
_cell_measurement_temperature 100(2)
_cell_measurement_theta_max 28
_cell_measurement_theta_min 2
_cell_volume 1876.0(4)
_computing_cell_refinement 'SAINT+ v. 6.1 (Bruker AXS, 2000)'
_computing_data_collection 'SMART v. 5.625 (Bruker AXS, 2000)'
_computing_data_reduction 'SAINT+ v. 6.1 (Bruker AXS, 2000)'
_computing_molecular_graphics 'XP, SHELXTL v. 6.1 (Bruker, 2000)'
_computing_publication_material 'XCIF, SHELXTL v. 6.1 (Bruker, 2000)'
_computing_structure_refinement 'SHELXL-97 (Sheldrick, 1997)'
_computing_structure_solution 'SHELXS-97 (Sheldrick, 1990)'
_diffrn_ambient_temperature 100(2)
_diffrn_detector_area_resol_mean 8.26
_diffrn_measured_fraction_theta_full 0.979
_diffrn_measured_fraction_theta_max 0.903
_diffrn_measurement_device_type 'Bruker SMART APEX CCD system'
_diffrn_measurement_method '\w rotations with narrow frames'
_diffrn_radiation_monochromator graphite
_diffrn_radiation_source 'fine-focus sealed tube'
_diffrn_radiation_type MoK\a
_diffrn_radiation_wavelength 0.71073
_diffrn_reflns_av_R_equivalents 0.0300
_diffrn_reflns_av_sigmaI/netI 0.0736
_diffrn_reflns_limit_h_max 14
_diffrn_reflns_limit_h_min -14
_diffrn_reflns_limit_k_max 15
_diffrn_reflns_limit_k_min -15
_diffrn_reflns_limit_l_max 21
_diffrn_reflns_limit_l_min -22
_diffrn_reflns_number 18845
_diffrn_reflns_theta_full 27.50
_diffrn_reflns_theta_max 28.77
_diffrn_reflns_theta_min 1.24
_diffrn_standards_decay_% 'no decay'
_exptl_absorpt_coefficient_mu 4.231
_exptl_absorpt_correction_T_max 0.694
_exptl_absorpt_correction_T_min 0.627
_exptl_absorpt_correction_type multi-scan
_exptl_absorpt_process_details
;
 Absorption correction performed with SADABS program. This is based on the
 method of Blessing: Blessing, R. H., Acta Crystallogr., Sect. A 1995, 51, 33.
  
 SADABS: Area-Detector Absorption Correction. Bruker-AXS 
  within SAINT+ package, v. 6.1 (2000).
;
_exptl_crystal_colour yellow
_exptl_crystal_density_diffrn 1.638
_exptl_crystal_density_method 'not measured'
_exptl_crystal_description prism
_exptl_crystal_F_000 924
_exptl_crystal_size_max 0.12
_exptl_crystal_size_mid 0.12
_exptl_crystal_size_min 0.12
_refine_diff_density_max 1.209
_refine_diff_density_min -0.903
_refine_diff_density_rms 0.118
_refine_ls_extinction_method none
_refine_ls_goodness_of_fit_ref 0.782
_refine_ls_hydrogen_treatment mixed
_refine_ls_matrix_type full
_refine_ls_number_parameters 414
_refine_ls_number_reflns 8787
_refine_ls_number_restraints 0
_refine_ls_restrained_S_all 0.782
_refine_ls_R_factor_all 0.0362
_refine_ls_R_factor_gt 0.0278
_refine_ls_shift/su_max 0.020
_refine_ls_shift/su_mean 0.001
_refine_ls_structure_factor_coef Fsqd
_refine_ls_weighting_details 'calc w=1/[\s^2^(Fo^2^)+(0.0036P)^2^+0.0000P] where P=(Fo^2^+2Fc^2^)/3'
_refine_ls_weighting_scheme calc
_refine_ls_wR_factor_gt 0.0403
_refine_ls_wR_factor_ref 0.0417
_reflns_number_gt 7162
_reflns_number_total 8787
_reflns_threshold_expression >2sigma(I)
_cod_data_source_file om049064zsi20060522_040723.cif
_cod_data_source_block mae114s
_cod_original_sg_symbol_H-M P-1
_cod_database_code 4075660

loop_
_symmetry_equiv_pos_as_xyz
'x, y, z'
'-x, -y, -z'

loop_
_atom_site_label
_atom_site_type_symbol
_atom_site_fract_x
_atom_site_fract_y
_atom_site_fract_z
_atom_site_U_iso_or_equiv
_atom_site_adp_type
_atom_site_occupancy
_atom_site_symmetry_multiplicity
_atom_site_calc_flag
_atom_site_refinement_flags
H01 H 0.737(3) 0.616(3) 0.126(2) 0.030(10) Uiso 1 1 d .
H02 H 0.691(4) 0.632(3) 0.196(2) 0.060(13) Uiso 1 1 d .
Os Os 0.826332(15) 0.715116(13) 0.193695(9) 0.01331(4) Uani 1 1 d .
Sn Sn 0.71463(2) 0.74927(2) 0.331327(14) 0.01497(6) Uani 1 1 d .
Cl Cl 0.84108(9) 0.75461(8) 0.45454(5) 0.0206(2) Uani 1 1 d .
P1 P 0.88047(9) 0.55152(8) 0.22225(6) 0.0159(2) Uani 1 1 d .
P2 P 0.74806(10) 0.84211(8) 0.13656(6) 0.0157(2) Uani 1 1 d .
N N 1.0314(3) 0.8789(2) 0.25079(17) 0.0142(6) Uani 1 1 d .
C1 C 1.1293(3) 0.9132(3) 0.1994(2) 0.0155(8) Uani 1 1 d .
C2 C 1.0818(4) 0.8321(3) 0.1175(2) 0.0165(8) Uani 1 1 d .
H2 H 1.149(3) 0.850(3) 0.0803(18) 0.020 Uiso 1 1 d .
C3 C 0.9497(4) 0.7366(3) 0.1016(2) 0.0172(8) Uani 1 1 d .
H3 H 0.919(3) 0.690(3) 0.0509(19) 0.021 Uiso 1 1 d .
C4 C 1.2621(3) 1.0194(3) 0.2269(2) 0.0192(8) Uani 1 1 d .
H4 H 1.3262 1.0430 0.1903 0.023 Uiso 1 1 calc R
C5 C 1.2993(4) 1.0893(3) 0.3068(2) 0.0206(9) Uani 1 1 d .
H5 H 1.3873 1.1613 0.3250 0.025 Uiso 1 1 calc R
C6 C 1.2030(4) 1.0503(3) 0.3599(2) 0.0194(8) Uani 1 1 d .
H6 H 1.2258 1.0941 0.4151 0.023 Uiso 1 1 calc R
C7 C 1.0728(3) 0.9458(3) 0.3300(2) 0.0168(8) Uani 1 1 d .
H7 H 1.0094 0.9197 0.3667 0.020 Uiso 1 1 calc R
C8 C 0.5107(4) 0.6016(3) 0.3452(2) 0.0191(8) Uani 1 1 d .
C9 C 0.4200(4) 0.4994(3) 0.2801(2) 0.0224(9) Uani 1 1 d .
H9 H 0.4427 0.4996 0.2274 0.027 Uiso 1 1 calc R
C10 C 0.2974(4) 0.3980(3) 0.2917(2) 0.0260(9) Uani 1 1 d .
H10 H 0.2380 0.3314 0.2470 0.031 Uiso 1 1 calc R
C11 C 0.2620(4) 0.3943(3) 0.3694(2) 0.0274(10) Uani 1 1 d .
H11 H 0.1806 0.3241 0.3774 0.033 Uiso 1 1 calc R
C12 C 0.3491(4) 0.4961(3) 0.4350(2) 0.0277(9) Uani 1 1 d .
H12 H 0.3250 0.4959 0.4874 0.033 Uiso 1 1 calc R
C13 C 0.4720(4) 0.5985(3) 0.4230(2) 0.0237(9) Uani 1 1 d .
H13 H 0.5298 0.6663 0.4677 0.028 Uiso 1 1 calc R
C14 C 0.7018(4) 0.9252(3) 0.3909(2) 0.0170(8) Uani 1 1 d .
C15 C 0.8151(4) 1.0405(3) 0.4384(2) 0.0203(8) Uani 1 1 d .
H15 H 0.8991 1.0417 0.4477 0.024 Uiso 1 1 calc R
C16 C 0.8040(4) 1.1525(3) 0.4717(2) 0.0261(9) Uani 1 1 d .
H16 H 0.8807 1.2284 0.5026 0.031 Uiso 1 1 calc R
C17 C 0.6808(4) 1.1528(4) 0.4596(2) 0.0309(10) Uani 1 1 d .
H17 H 0.6747 1.2292 0.4815 0.037 Uiso 1 1 calc R
C18 C 0.5664(4) 1.0405(4) 0.4151(2) 0.0286(10) Uani 1 1 d .
H18 H 0.4824 1.0401 0.4076 0.034 Uiso 1 1 calc R
C19 C 0.5768(4) 0.9276(4) 0.3814(2) 0.0236(9) Uani 1 1 d .
H19 H 0.4988 0.8516 0.3518 0.028 Uiso 1 1 calc R
C20 C 0.8522(4) 1.0270(3) 0.1595(2) 0.0184(8) Uani 1 1 d .
H20 H 0.7950 1.0586 0.1362 0.022 Uiso 1 1 calc R
C21 C 0.8838(4) 1.0900(3) 0.2515(2) 0.0235(9) Uani 1 1 d .
H21A H 0.9398 1.0612 0.2767 0.035 Uiso 1 1 calc R
H21B H 0.7988 1.0634 0.2745 0.035 Uiso 1 1 calc R
H21C H 0.9328 1.1850 0.2610 0.035 Uiso 1 1 calc R
C22 C 0.9852(4) 1.0758(3) 0.1205(2) 0.0236(9) Uani 1 1 d .
H22A H 1.0387 1.1707 0.1392 0.035 Uiso 1 1 calc R
H22B H 0.9625 1.0514 0.0621 0.035 Uiso 1 1 calc R
H22C H 1.0381 1.0361 0.1356 0.035 Uiso 1 1 calc R
C23 C 0.7337(4) 0.8028(3) 0.02266(19) 0.0182(8) Uani 1 1 d .
H23 H 0.8294 0.8345 0.0113 0.022 Uiso 1 1 calc R
C24 C 0.6582(4) 0.6564(3) -0.0231(2) 0.0242(9) Uani 1 1 d .
H24A H 0.5604 0.6217 -0.0224 0.036 Uiso 1 1 calc R
H24B H 0.6896 0.6079 0.0030 0.036 Uiso 1 1 calc R
H24C H 0.6771 0.6476 -0.0785 0.036 Uiso 1 1 calc R
C25 C 0.6812(4) 0.8787(3) -0.0192(2) 0.0265(9) Uani 1 1 d .
H25A H 0.6955 0.8662 -0.0755 0.040 Uiso 1 1 calc R
H25B H 0.7310 0.9716 0.0077 0.040 Uiso 1 1 calc R
H25C H 0.5842 0.8457 -0.0159 0.040 Uiso 1 1 calc R
C26 C 0.5761(3) 0.8190(3) 0.1625(2) 0.0205(8) Uani 1 1 d .
H26 H 0.5784 0.8176 0.2203 0.025 Uiso 1 1 calc R
C27 C 0.5356(4) 0.9255(3) 0.1570(2) 0.0315(10) Uani 1 1 d .
H27A H 0.5358 0.9354 0.1021 0.047 Uiso 1 1 calc R
H27B H 0.6007 1.0085 0.1935 0.047 Uiso 1 1 calc R
H27C H 0.4447 0.8993 0.1722 0.047 Uiso 1 1 calc R
C28 C 0.4581(3) 0.6832(3) 0.1177(2) 0.0260(9) Uani 1 1 d .
H28A H 0.3764 0.6656 0.1433 0.039 Uiso 1 1 calc R
H28B H 0.4835 0.6160 0.1199 0.039 Uiso 1 1 calc R
H28C H 0.4400 0.6825 0.0617 0.039 Uiso 1 1 calc R
C29 C 1.0235(4) 0.6157(3) 0.3075(2) 0.0208(9) Uani 1 1 d .
H29 H 1.0120 0.6819 0.3478 0.025 Uiso 1 1 calc R
C30 C 1.1665(4) 0.6921(3) 0.2825(2) 0.0277(9) Uani 1 1 d .
H30A H 1.2308 0.7528 0.3301 0.041 Uiso 1 1 calc R
H30B H 1.1614 0.7408 0.2447 0.041 Uiso 1 1 calc R
H30C H 1.1971 0.6308 0.2571 0.041 Uiso 1 1 calc R
C31 C 1.0285(4) 0.5193(3) 0.3552(2) 0.0298(10) Uani 1 1 d .
H31A H 1.0383 0.4504 0.3187 0.045 Uiso 1 1 calc R
H31B H 0.9444 0.4804 0.3786 0.045 Uiso 1 1 calc R
H31C H 1.1058 0.5669 0.3979 0.045 Uiso 1 1 calc R
C32 C 0.9411(4) 0.4811(3) 0.1329(2) 0.0238(9) Uani 1 1 d .
H32 H 1.0226 0.5572 0.1225 0.029 Uiso 1 1 calc R
C33 C 0.8398(4) 0.4188(3) 0.0526(2) 0.0321(10) Uani 1 1 d .
H33A H 0.8908 0.4231 0.0070 0.048 Uiso 1 1 calc R
H33B H 0.7898 0.4667 0.0506 0.048 Uiso 1 1 calc R
H33C H 0.7759 0.3276 0.0503 0.048 Uiso 1 1 calc R
C34 C 0.9911(4) 0.3839(3) 0.1447(2) 0.0320(10) Uani 1 1 d .
H34A H 0.9165 0.3078 0.1573 0.048 Uiso 1 1 calc R
H34B H 1.0661 0.4266 0.1889 0.048 Uiso 1 1 calc R
H34C H 1.0223 0.3560 0.0954 0.048 Uiso 1 1 calc R
C35 C 0.7447(4) 0.4004(3) 0.2479(2) 0.0216(9) Uani 1 1 d .
H35 H 0.7872 0.3445 0.2520 0.026 Uiso 1 1 calc R
C36 C 0.6187(4) 0.3164(3) 0.1820(2) 0.0343(11) Uani 1 1 d .
H36A H 0.5479 0.2475 0.2024 0.051 Uiso 1 1 calc R
H36B H 0.6450 0.2772 0.1345 0.051 Uiso 1 1 calc R
H36C H 0.5840 0.3718 0.1678 0.051 Uiso 1 1 calc R
C37 C 0.6962(4) 0.4261(3) 0.3298(2) 0.0302(10) Uani 1 1 d .
H37A H 0.6247 0.4496 0.3233 0.045 Uiso 1 1 calc R
H37B H 0.7725 0.4977 0.3680 0.045 Uiso 1 1 calc R
H37C H 0.6605 0.3474 0.3498 0.045 Uiso 1 1 calc R

loop_
_atom_site_aniso_label
_atom_site_aniso_U_11
_atom_site_aniso_U_22
_atom_site_aniso_U_33
_atom_site_aniso_U_23
_atom_site_aniso_U_13
_atom_site_aniso_U_12
Os 0.01396(8) 0.01239(7) 0.01271(8) 0.00348(6) 0.00215(6) 0.00550(6)
Sn 0.01377(14) 0.01591(12) 0.01387(14) 0.00412(10) 0.00250(11) 0.00587(11)
Cl 0.0194(5) 0.0236(5) 0.0174(5) 0.0059(4) 0.0011(4) 0.0089(4)
P1 0.0174(5) 0.0145(4) 0.0159(5) 0.0049(4) 0.0032(4) 0.0074(4)
P2 0.0175(5) 0.0138(4) 0.0151(5) 0.0045(4) 0.0014(4) 0.0065(4)
N 0.0161(16) 0.0133(14) 0.0170(17) 0.0065(13) 0.0064(13) 0.0089(13)
C1 0.015(2) 0.0146(17) 0.025(2) 0.0122(16) 0.0061(16) 0.0110(16)
C2 0.020(2) 0.0156(17) 0.020(2) 0.0093(16) 0.0089(16) 0.0108(17)
C3 0.028(2) 0.0142(17) 0.0134(19) 0.0051(15) 0.0004(17) 0.0133(17)
C4 0.013(2) 0.0229(19) 0.029(2) 0.0152(17) 0.0083(17) 0.0113(17)
C5 0.014(2) 0.0141(17) 0.032(2) 0.0083(17) 0.0009(17) 0.0044(16)
C6 0.018(2) 0.0169(18) 0.022(2) 0.0041(16) 0.0025(17) 0.0075(17)
C7 0.018(2) 0.0208(18) 0.016(2) 0.0080(16) 0.0069(16) 0.0120(17)
C8 0.017(2) 0.0198(18) 0.022(2) 0.0071(16) 0.0033(17) 0.0097(17)
C9 0.019(2) 0.027(2) 0.021(2) 0.0046(17) 0.0036(17) 0.0120(18)
C10 0.021(2) 0.023(2) 0.027(2) 0.0031(18) -0.0033(18) 0.0067(18)
C11 0.015(2) 0.023(2) 0.042(3) 0.0127(19) 0.0025(19) 0.0060(18)
C12 0.024(2) 0.031(2) 0.029(2) 0.0119(19) 0.0079(19) 0.0120(19)
C13 0.020(2) 0.0211(19) 0.021(2) 0.0019(17) 0.0042(17) 0.0046(17)
C14 0.020(2) 0.0198(18) 0.0135(19) 0.0059(15) 0.0035(16) 0.0104(17)
C15 0.020(2) 0.026(2) 0.017(2) 0.0077(17) 0.0040(16) 0.0124(18)
C16 0.027(2) 0.023(2) 0.023(2) 0.0021(17) -0.0021(18) 0.0089(19)
C17 0.044(3) 0.030(2) 0.028(2) 0.0039(19) 0.005(2) 0.026(2)
C18 0.028(2) 0.040(2) 0.027(2) 0.006(2) 0.0039(19) 0.025(2)
C19 0.020(2) 0.027(2) 0.017(2) 0.0018(17) 0.0025(17) 0.0076(18)
C20 0.025(2) 0.0143(17) 0.018(2) 0.0061(15) 0.0047(17) 0.0106(17)
C21 0.033(2) 0.0160(18) 0.023(2) 0.0052(16) -0.0020(18) 0.0126(18)
C22 0.023(2) 0.0174(18) 0.031(2) 0.0072(17) 0.0049(18) 0.0097(17)
C23 0.023(2) 0.0188(18) 0.0116(19) 0.0072(15) 0.0011(16) 0.0072(17)
C24 0.031(2) 0.0226(19) 0.013(2) 0.0019(16) -0.0011(17) 0.0088(18)
C25 0.033(2) 0.026(2) 0.018(2) 0.0056(17) -0.0049(18) 0.0124(19)
C26 0.019(2) 0.0236(19) 0.023(2) 0.0084(17) 0.0042(17) 0.0117(17)
C27 0.026(2) 0.031(2) 0.044(3) 0.012(2) 0.005(2) 0.018(2)
C28 0.017(2) 0.030(2) 0.028(2) 0.0086(18) 0.0041(18) 0.0087(18)
C29 0.019(2) 0.0151(17) 0.028(2) 0.0045(16) -0.0019(17) 0.0085(16)
C30 0.021(2) 0.029(2) 0.038(3) 0.0133(19) 0.0031(19) 0.0140(19)
C31 0.027(2) 0.034(2) 0.027(2) 0.0086(19) 0.0002(19) 0.013(2)
C32 0.032(2) 0.0216(19) 0.025(2) 0.0082(17) 0.0088(19) 0.0180(19)
C33 0.050(3) 0.025(2) 0.022(2) 0.0060(18) 0.010(2) 0.019(2)
C34 0.051(3) 0.030(2) 0.028(2) 0.0086(19) 0.014(2) 0.029(2)
C35 0.022(2) 0.0168(18) 0.022(2) 0.0066(16) 0.0009(17) 0.0047(17)
C36 0.025(2) 0.029(2) 0.039(3) 0.012(2) -0.001(2) 0.0039(19)
C37 0.026(2) 0.028(2) 0.038(3) 0.0128(19) 0.009(2) 0.0121(19)

loop_
_atom_type_symbol
_atom_type_description
_atom_type_scat_dispersion_real
_atom_type_scat_dispersion_imag
_atom_type_scat_source
C C 0.0033 0.0016 'International Tables Vol C Tables 4.2.6.8 and 6.1.1.4'
H H 0.0000 0.0000 'International Tables Vol C Tables 4.2.6.8 and 6.1.1.4'
N N 0.0061 0.0033 'International Tables Vol C Tables 4.2.6.8 and 6.1.1.4'
P P 0.1023 0.0942 'International Tables Vol C Tables 4.2.6.8 and 6.1.1.4'
Cl Cl 0.1484 0.1585 'International Tables Vol C Tables 4.2.6.8 and 6.1.1.4'
Sn Sn -0.6537 1.4246 'International Tables Vol C Tables 4.2.6.8 and 6.1.1.4'
Os Os -1.2165 7.6030 'International Tables Vol C Tables 4.2.6.8 and 6.1.1.4'

loop_
_geom_angle_atom_site_label_1
_geom_angle_atom_site_label_2
_geom_angle_atom_site_label_3
_geom_angle
C3 Os N 74.68(12)
C3 Os P2 85.39(9)
N Os P2 97.28(7)
C3 Os P1 89.07(9)
N Os P1 92.50(7)
P2 Os P1 167.07(3)
C3 Os Sn 165.74(9)
N Os Sn 91.89(7)
P2 Os Sn 91.70(2)
P1 Os Sn 96.43(2)
C3 Os H01 76.3(13)
N Os H01 151.0(13)
P2 Os H01 81.3(12)
P1 Os H01 86.1(12)
Sn Os H01 117.1(13)
C3 Os H02 133.1(16)
N Os H02 152.2(16)
P2 Os H02 86.5(15)
P1 Os H02 88.8(15)
Sn Os H02 60.4(16)
H01 Os H02 56.8(17)
C8 Sn C14 98.13(13)
C8 Sn Cl 97.77(9)
C14 Sn Cl 92.71(9)
C8 Sn Os 120.80(9)
C14 Sn Os 126.71(9)
Cl Sn Os 114.09(2)
C32 P1 C35 102.61(16)
C32 P1 C29 104.20(17)
C35 P1 C29 102.40(15)
C32 P1 Os 110.84(11)
C35 P1 Os 120.28(12)
C29 P1 Os 114.70(11)
C26 P2 C20 101.65(16)
C26 P2 C23 106.57(16)
C20 P2 C23 99.27(15)
C26 P2 Os 113.90(11)
C20 P2 Os 121.12(12)
C23 P2 Os 112.44(11)
C7 N C1 116.7(3)
C7 N Os 128.1(2)
C1 N Os 115.2(2)
N C1 C4 121.1(3)
N C1 C2 114.1(3)
C4 C1 C2 124.8(3)
C3 C2 C1 116.7(3)
C3 C2 H2 126.8(19)
C1 C2 H2 116.5(19)
C2 C3 Os 119.4(3)
C2 C3 H3 117(2)
Os C3 H3 124(2)
C5 C4 C1 120.7(3)
C5 C4 H4 119.6
C1 C4 H4 119.6
C4 C5 C6 118.3(3)
C4 C5 H5 120.8
C6 C5 H5 120.8
C7 C6 C5 119.0(3)
C7 C6 H6 120.5
C5 C6 H6 120.5
N C7 C6 123.9(3)
N C7 H7 118.0
C6 C7 H7 118.0
C9 C8 C13 117.4(3)
C9 C8 Sn 122.5(3)
C13 C8 Sn 119.7(3)
C10 C9 C8 121.5(3)
C10 C9 H9 119.2
C8 C9 H9 119.2
C9 C10 C11 120.5(3)
C9 C10 H10 119.8
C11 C10 H10 119.8
C10 C11 C12 119.1(4)
C10 C11 H11 120.4
C12 C11 H11 120.4
C11 C12 C13 120.3(4)
C11 C12 H12 119.9
C13 C12 H12 119.8
C12 C13 C8 121.1(3)
C12 C13 H13 119.4
C8 C13 H13 119.4
C15 C14 C19 117.0(3)
C15 C14 Sn 123.0(3)
C19 C14 Sn 119.9(3)
C16 C15 C14 121.0(3)
C16 C15 H15 119.5
C14 C15 H15 119.5
C17 C16 C15 120.6(4)
C17 C16 H16 119.7
C15 C16 H16 119.7
C16 C17 C18 120.1(4)
C16 C17 H17 119.9
C18 C17 H17 119.9
C17 C18 C19 119.6(4)
C17 C18 H18 120.2
C19 C18 H18 120.2
C18 C19 C14 121.6(3)
C18 C19 H19 119.2
C14 C19 H19 119.2
C21 C20 C22 110.5(3)
C21 C20 P2 111.6(2)
C22 C20 P2 113.5(2)
C21 C20 H20 106.9
C22 C20 H20 106.9
P2 C20 H20 106.9
C20 C21 H21A 109.5
C20 C21 H21B 109.5
H21A C21 H21B 109.5
C20 C21 H21C 109.5
H21A C21 H21C 109.5
H21B C21 H21C 109.5
C20 C22 H22A 109.5
C20 C22 H22B 109.5
H22A C22 H22B 109.5
C20 C22 H22C 109.5
H22A C22 H22C 109.5
H22B C22 H22C 109.5
C24 C23 C25 108.8(3)
C24 C23 P2 117.2(2)
C25 C23 P2 115.7(2)
C24 C23 H23 104.5
C25 C23 H23 104.5
P2 C23 H23 104.5
C23 C24 H24A 109.5
C23 C24 H24B 109.5
H24A C24 H24B 109.5
C23 C24 H24C 109.5
H24A C24 H24C 109.5
H24B C24 H24C 109.5
C23 C25 H25A 109.5
C23 C25 H25B 109.5
H25A C25 H25B 109.5
C23 C25 H25C 109.5
H25A C25 H25C 109.5
H25B C25 H25C 109.5
C28 C26 C27 109.0(3)
C28 C26 P2 112.3(2)
C27 C26 P2 119.4(2)
C28 C26 H26 104.9
C27 C26 H26 104.9
P2 C26 H26 104.9
C26 C27 H27A 109.5
C26 C27 H27B 109.5
H27A C27 H27B 109.5
C26 C27 H27C 109.5
H27A C27 H27C 109.5
H27B C27 H27C 109.5
C26 C28 H28A 109.5
C26 C28 H28B 109.5
H28A C28 H28B 109.5
C26 C28 H28C 109.5
H28A C28 H28C 109.5
H28B C28 H28C 109.5
C30 C29 C31 108.3(3)
C30 C29 P1 112.8(2)
C31 C29 P1 119.1(2)
C30 C29 H29 105.2
C31 C29 H29 105.2
P1 C29 H29 105.2
C29 C30 H30A 109.5
C29 C30 H30B 109.5
H30A C30 H30B 109.5
C29 C30 H30C 109.5
H30A C30 H30C 109.5
H30B C30 H30C 109.5
C29 C31 H31A 109.5
C29 C31 H31B 109.5
H31A C31 H31B 109.5
C29 C31 H31C 109.5
H31A C31 H31C 109.5
H31B C31 H31C 109.5
C34 C32 C33 108.1(3)
C34 C32 P1 116.7(3)
C33 C32 P1 115.2(3)
C34 C32 H32 105.2
C33 C32 H32 105.2
P1 C32 H32 105.2
C32 C33 H33A 109.5
C32 C33 H33B 109.5
H33A C33 H33B 109.5
C32 C33 H33C 109.5
H33A C33 H33C 109.5
H33B C33 H33C 109.5
C32 C34 H34A 109.5
C32 C34 H34B 109.5
H34A C34 H34B 109.5
C32 C34 H34C 109.5
H34A C34 H34C 109.5
H34B C34 H34C 109.5
C37 C35 C36 109.1(3)
C37 C35 P1 114.5(2)
C36 C35 P1 114.1(2)
C37 C35 H35 106.1
C36 C35 H35 106.1
P1 C35 H35 106.1
C35 C36 H36A 109.5
C35 C36 H36B 109.5
H36A C36 H36B 109.5
C35 C36 H36C 109.5
H36A C36 H36C 109.5
H36B C36 H36C 109.5
C35 C37 H37A 109.5
C35 C37 H37B 109.5
H37A C37 H37B 109.5
C35 C37 H37C 109.5
H37A C37 H37C 109.5
H37B C37 H37C 109.5

loop_
_geom_bond_atom_site_label_1
_geom_bond_atom_site_label_2
_geom_bond_distance
Os C3 2.068(4)
Os N 2.195(3)
Os P2 2.3822(9)
Os P1 2.3942(9)
Os Sn 2.6987(4)
Os H01 1.40(3)
Os H02 1.35(4)
Sn C8 2.162(3)
Sn C14 2.171(3)
Sn Cl 2.4542(9)
P1 C32 1.857(4)
P1 C35 1.858(3)
P1 C29 1.863(3)
P2 C26 1.863(4)
P2 C20 1.867(3)
P2 C23 1.868(3)
N C7 1.348(4)
N C1 1.365(4)
C1 C4 1.393(4)
C1 C2 1.431(5)
C2 C3 1.336(5)
C2 H2 0.96(3)
C3 H3 0.88(3)
C4 C5 1.365(4)
C4 H4 0.9300
C5 C6 1.379(4)
C5 H5 0.9300
C6 C7 1.374(4)
C6 H6 0.9300
C7 H7 0.9300
C8 C9 1.389(4)
C8 C13 1.394(4)
C9 C10 1.376(4)
C9 H9 0.9300
C10 C11 1.381(5)
C10 H10 0.9300
C11 C12 1.382(5)
C11 H11 0.9300
C12 C13 1.385(4)
C12 H12 0.9300
C13 H13 0.9300
C14 C15 1.401(4)
C14 C19 1.399(5)
C15 C16 1.380(4)
C15 H15 0.9300
C16 C17 1.372(5)
C16 H16 0.9300
C17 C18 1.375(5)
C17 H17 0.9300
C18 C19 1.388(5)
C18 H18 0.9300
C19 H19 0.9300
C20 C21 1.529(4)
C20 C22 1.527(4)
C20 H20 0.9800
C21 H21A 0.9600
C21 H21B 0.9600
C21 H21C 0.9600
C22 H22A 0.9600
C22 H22B 0.9600
C22 H22C 0.9600
C23 C24 1.525(4)
C23 C25 1.537(4)
C23 H23 0.9800
C24 H24A 0.9600
C24 H24B 0.9600
C24 H24C 0.9600
C25 H25A 0.9600
C25 H25B 0.9600
C25 H25C 0.9600
C26 C28 1.525(4)
C26 C27 1.530(4)
C26 H26 0.9800
C27 H27A 0.9600
C27 H27B 0.9600
C27 H27C 0.9600
C28 H28A 0.9600
C28 H28B 0.9600
C28 H28C 0.9600
C29 C30 1.529(4)
C29 C31 1.541(4)
C29 H29 0.9800
C30 H30A 0.9600
C30 H30B 0.9600
C30 H30C 0.9600
C31 H31A 0.9600
C31 H31B 0.9600
C31 H31C 0.9600
C32 C34 1.526(4)
C32 C33 1.543(5)
C32 H32 0.9800
C33 H33A 0.9600
C33 H33B 0.9600
C33 H33C 0.9600
C34 H34A 0.9600
C34 H34B 0.9600
C34 H34C 0.9600
C35 C37 1.516(5)
C35 C36 1.529(4)
C35 H35 0.9800
C36 H36A 0.9600
C36 H36B 0.9600
C36 H36C 0.9600
C37 H37A 0.9600
C37 H37B 0.9600
C37 H37C 0.9600
